data_7201571
loop_
_publ_author_name
'Wang, Jun-Jie'
'Liu, Chun-Sen'
'Hu, Tong-Liang'
'Chang, Ze'
'Li, Cai-Yun'
'Yan, Li-Fen'
'Chen, Pei-Quan'
'Bu, Xian-He'
'Wu, Qiang'
'Zhao, Li-Juan'
'Wang, Zhe'
'Zhang, Xin-Zheng'

_publ_section_title
;
 Zinc(ii) coordination architectures with two bulky anthracene-based
 carboxylic ligands: crystal structures and luminescent properties
;
_journal_issue 6
_journal_name_full CrystEngComm
_journal_page_first 681
_journal_paper_doi 10.1039/b710209g
_journal_volume 10
_journal_year 2008
_chemical_formula_sum 'C24 H17 N6 O2 Zn'
_chemical_formula_weight 486.81
_chemical_name_systematic
;
?
;
_space_group_IT_number 2
_symmetry_cell_setting triclinic
_symmetry_space_group_name_Hall '-P 1'
_symmetry_space_group_name_H-M 'P -1'
_atom_sites_solution_hydrogens geom
_atom_sites_solution_primary direct
_atom_sites_solution_secondary difmap
_audit_creation_method SHELXL-97
_cell_angle_alpha 112.048(3)
_cell_angle_beta 95.725(3)
_cell_angle_gamma 110.766(3)
_cell_formula_units_Z 2
_cell_length_a 9.5311(19)
_cell_length_b 10.770(2)
_cell_length_c 12.445(2)
_cell_measurement_reflns_used 2515
_cell_measurement_temperature 294(2)
_cell_measurement_theta_max 26.34
_cell_measurement_theta_min 2.48
_cell_volume 1066.4(3)
_computing_cell_refinement 'Bruker SMART'
_computing_data_collection 'Bruker SMART'
_computing_data_reduction 'Bruker SAINT'
_computing_molecular_graphics 'Bruker SHELXTL'
_computing_publication_material 'Bruker SHELXTL'
_computing_structure_refinement 'SHELXL-97 (Sheldrick, 1997)'
_computing_structure_solution 'SHELXS-97 (Sheldrick, 1990)'
_diffrn_ambient_temperature 294(2)
_diffrn_measured_fraction_theta_full 0.986
_diffrn_measured_fraction_theta_max 0.986
_diffrn_measurement_device_type 'CCD area detector'
_diffrn_measurement_method 'phi and omega scans'
_diffrn_radiation_monochromator graphite
_diffrn_radiation_source 'fine-focus sealed tube'
_diffrn_radiation_type MoK\a
_diffrn_radiation_wavelength 0.71073
_diffrn_reflns_av_R_equivalents 0.0195
_diffrn_reflns_av_sigmaI/netI 0.0419
_diffrn_reflns_limit_h_max 9
_diffrn_reflns_limit_h_min -11
_diffrn_reflns_limit_k_max 11
_diffrn_reflns_limit_k_min -12
_diffrn_reflns_limit_l_max 14
_diffrn_reflns_limit_l_min -11
_diffrn_reflns_number 5334
_diffrn_reflns_theta_full 25.01
_diffrn_reflns_theta_max 25.01
_diffrn_reflns_theta_min 1.83
_diffrn_standards_decay_% 0
_diffrn_standards_interval_count 0
_diffrn_standards_interval_time 0
_diffrn_standards_number 0
_exptl_absorpt_coefficient_mu 1.187
_exptl_absorpt_correction_T_max 0.8805
_exptl_absorpt_correction_T_min 0.7557
_exptl_absorpt_correction_type multi-scan
_exptl_absorpt_process_details sadabs
_exptl_crystal_colour yellow
_exptl_crystal_density_diffrn 1.516
_exptl_crystal_density_meas ?
_exptl_crystal_density_method 'not measured'
_exptl_crystal_description block
_exptl_crystal_F_000 498
_exptl_crystal_size_max 0.25
_exptl_crystal_size_mid 0.12
_exptl_crystal_size_min 0.11
_refine_diff_density_max 0.461
_refine_diff_density_min -0.372
_refine_diff_density_rms 0.073
_refine_ls_extinction_method none
_refine_ls_goodness_of_fit_ref 1.067
_refine_ls_hydrogen_treatment constr
_refine_ls_matrix_type full
_refine_ls_number_parameters 298
_refine_ls_number_reflns 3706
_refine_ls_number_restraints 0
_refine_ls_restrained_S_all 1.067
_refine_ls_R_factor_all 0.0624
_refine_ls_R_factor_gt 0.0432
_refine_ls_shift/su_max 0.001
_refine_ls_shift/su_mean 0.000
_refine_ls_structure_factor_coef Fsqd
_refine_ls_weighting_details 'calc w=1/[\s^2^(Fo^2^)+(0.0555P)^2^+1.0116P] where P=(Fo^2^+2Fc^2^)/3'
_refine_ls_weighting_scheme calc
_refine_ls_wR_factor_gt 0.1061
_refine_ls_wR_factor_ref 0.1204
_reflns_number_gt 2952
_reflns_number_total 3706
_reflns_threshold_expression I>2sigma(I)
_cod_data_source_file b710209g.txt
_cod_data_source_block 7
_cod_depositor_comments
;
The following automatic conversions were performed:
'_symmetry_cell_setting' value 'Triclinic' changed to 'triclinic'
according to '/home/saulius/struct/CIF-dictionaries/cif_core.dic'
dictionary named 'cif_core.dic' version 2.4.1 from 2010-06-29.

Automatic conversion script
Id: cif_fix_enum 1527 2010-12-29 10:47:43Z saulius 

The following automatic conversions were performed:

'_exptl_crystal_density_meas' value 'none' was changed to '?' - the
value is perceived as not measured.

Automatic conversion script
Id: cif_fix_values 3008 2015-01-20 13:52:24Z robertas 
;
_cod_original_cell_volume 1066.4(4)
_cod_original_sg_symbol_H-M P-1
_cod_database_code 7201571

loop_
_symmetry_equiv_pos_as_xyz
'x, y, z'
'-x, -y, -z'

loop_
_atom_site_label
_atom_site_type_symbol
_atom_site_fract_x
_atom_site_fract_y
_atom_site_fract_z
_atom_site_U_iso_or_equiv
_atom_site_adp_type
_atom_site_occupancy
_atom_site_symmetry_multiplicity
_atom_site_calc_flag
_atom_site_refinement_flags
_atom_site_disorder_assembly
_atom_site_disorder_group
Zn1 Zn 0.62384(5) 0.70043(5) 0.63591(4) 0.03659(17) Uani 1 1 d . . .
C1 C 0.1763(5) 0.4582(4) 0.4031(4) 0.0448(10) Uani 1 1 d . . .
C2 C 0.1630(6) 0.5880(5) 0.4632(5) 0.0673(14) Uani 1 1 d . . .
H2A H 0.0786 0.6093 0.4491 0.081 Uiso 1 1 calc R . .
C3 C 0.3038(6) 0.6793(5) 0.5493(5) 0.0652(14) Uani 1 1 d . . .
H3A H 0.3302 0.7756 0.6057 0.078 Uiso 1 1 calc R . .
C9 C 0.6030(5) 1.1163(5) 0.8313(4) 0.0544(11) Uani 1 1 d . . .
H9A H 0.5785 1.1815 0.8914 0.065 Uiso 1 1 calc R . .
C10 C 0.6525(6) 1.1351(5) 0.7354(4) 0.0583(12) Uani 1 1 d . . .
H10A H 0.6677 1.2146 0.7175 0.070 Uiso 1 1 calc R . .
C11 C 0.6746(5) 1.0089(4) 0.6711(4) 0.0434(9) Uani 1 1 d . . .
C12 C 0.7205(5) 0.9567(5) 0.5593(4) 0.0483(10) Uani 1 1 d . . .
C13 C 0.7731(8) 1.0442(6) 0.5020(5) 0.0806(17) Uani 1 1 d . . .
H13A H 0.7833 1.1411 0.5341 0.097 Uiso 1 1 calc R . .
C14 C 0.8105(9) 0.9849(7) 0.3957(6) 0.100(2) Uani 1 1 d . . .
H14A H 0.8472 1.0419 0.3554 0.120 Uiso 1 1 calc R . .
C15 C 0.7934(8) 0.8430(7) 0.3506(5) 0.0888(19) Uani 1 1 d . . .
H15A H 0.8160 0.8009 0.2782 0.107 Uiso 1 1 calc R . .
C16 C 0.7428(7) 0.7630(6) 0.4125(4) 0.0698(14) Uani 1 1 d . . .
H16A H 0.7322 0.6660 0.3812 0.084 Uiso 1 1 calc R . .
C17 C 0.5386(4) 0.6829(4) 0.8706(3) 0.0339(8) Uani 1 1 d . . .
C18 C 0.5188(4) 0.5864(4) 0.9362(3) 0.0294(7) Uani 1 1 d . . .
C19 C 0.6500(4) 0.5806(4) 0.9930(3) 0.0293(7) Uani 1 1 d . . .
C20 C 0.8041(4) 0.6600(4) 0.9894(4) 0.0418(9) Uani 1 1 d . . .
H20A H 0.8185 0.7146 0.9453 0.050 Uiso 1 1 calc R . .
C21 C 0.9288(5) 0.6576(5) 1.0482(4) 0.0516(11) Uani 1 1 d . . .
H21A H 1.0279 0.7110 1.0450 0.062 Uiso 1 1 calc R . .
C22 C 0.3705(4) 0.5065(4) 0.9421(3) 0.0296(7) Uani 1 1 d . . .
C23 C 0.2339(4) 0.5059(4) 0.8820(3) 0.0416(9) Uani 1 1 d . . .
H23A H 0.2442 0.5622 0.8396 0.050 Uiso 1 1 calc R . .
C24 C 0.0898(5) 0.4251(5) 0.8855(4) 0.0523(11) Uani 1 1 d . . .
H24A H 0.0027 0.4245 0.8438 0.063 Uiso 1 1 calc R . .
N1 N 0.3960(4) 0.6107(3) 0.5406(3) 0.0386(7) Uani 1 1 d . . .
N2 N 0.3175(4) 0.4728(3) 0.4494(3) 0.0386(7) Uani 1 1 d . . .
N4 N 0.5973(4) 0.9864(4) 0.8209(3) 0.0461(8) Uani 1 1 d . . .
H4B H 0.5695 0.9507 0.8706 0.055 Uiso 1 1 calc R . .
N5 N 0.6395(4) 0.9185(3) 0.7252(3) 0.0391(7) Uani 1 1 d . . .
N6 N 0.7075(4) 0.8178(4) 0.5167(3) 0.0483(8) Uani 1 1 d . . .
O1 O 0.5676(4) 0.6365(3) 0.7723(2) 0.0513(7) Uani 1 1 d . . .
O2 O 0.5246(4) 0.8005(3) 0.9222(3) 0.0520(7) Uani 1 1 d . . .
C4 C 0.0272(5) 0.0827(5) 0.1748(4) 0.0538(11) Uani 1 1 d . . .
H4A H 0.0626 0.0091 0.1493 0.065 Uiso 1 1 calc R . .
C5 C -0.1213(5) 0.0512(5) 0.1168(4) 0.0628(13) Uani 1 1 d . . .
H5A H -0.1840 -0.0411 0.0533 0.075 Uiso 1 1 calc R . .
C6 C -0.1732(6) 0.1574(6) 0.1543(4) 0.0636(13) Uani 1 1 d . . .
H6A H -0.2728 0.1388 0.1170 0.076 Uiso 1 1 calc R . .
C7 C -0.0781(5) 0.2931(5) 0.2479(4) 0.0572(12) Uani 1 1 d . . .
H7A H -0.1122 0.3676 0.2743 0.069 Uiso 1 1 calc R . .
C8 C 0.0670(5) 0.3170(4) 0.3014(3) 0.0403(9) Uani 1 1 d . . .
N3 N 0.1220(4) 0.2137(4) 0.2654(3) 0.0406(8) Uani 1 1 d . . .

loop_
_atom_site_aniso_label
_atom_site_aniso_U_11
_atom_site_aniso_U_22
_atom_site_aniso_U_33
_atom_site_aniso_U_23
_atom_site_aniso_U_13
_atom_site_aniso_U_12
Zn1 0.0452(3) 0.0312(3) 0.0318(2) 0.01317(19) 0.01006(18) 0.0154(2)
C1 0.050(2) 0.040(2) 0.048(2) 0.0219(19) 0.0092(19) 0.0210(19)
C2 0.054(3) 0.044(3) 0.092(4) 0.015(3) 0.003(3) 0.027(2)
C3 0.058(3) 0.037(2) 0.085(4) 0.009(2) 0.009(3) 0.026(2)
C9 0.071(3) 0.039(2) 0.055(3) 0.017(2) 0.024(2) 0.028(2)
C10 0.081(3) 0.041(2) 0.067(3) 0.030(2) 0.029(3) 0.031(2)
C11 0.053(2) 0.034(2) 0.044(2) 0.0199(18) 0.0138(19) 0.0160(19)
C12 0.060(3) 0.042(2) 0.048(2) 0.027(2) 0.019(2) 0.019(2)
C13 0.129(5) 0.060(3) 0.074(4) 0.046(3) 0.051(4) 0.040(3)
C14 0.165(7) 0.083(4) 0.082(4) 0.058(4) 0.071(4) 0.052(5)
C15 0.145(6) 0.078(4) 0.065(3) 0.041(3) 0.063(4) 0.051(4)
C16 0.106(4) 0.059(3) 0.054(3) 0.026(3) 0.039(3) 0.039(3)
C17 0.0329(19) 0.037(2) 0.0327(19) 0.0211(17) 0.0069(15) 0.0110(16)
C18 0.040(2) 0.0278(18) 0.0224(16) 0.0125(14) 0.0096(14) 0.0152(16)
C19 0.0342(19) 0.0301(18) 0.0266(17) 0.0132(15) 0.0120(14) 0.0152(15)
C20 0.040(2) 0.041(2) 0.051(2) 0.0268(19) 0.0182(18) 0.0165(18)
C21 0.035(2) 0.056(3) 0.069(3) 0.034(2) 0.021(2) 0.016(2)
C22 0.0335(19) 0.0292(18) 0.0272(17) 0.0123(15) 0.0081(14) 0.0148(15)
C23 0.043(2) 0.043(2) 0.045(2) 0.0230(19) 0.0090(18) 0.0221(19)
C24 0.038(2) 0.059(3) 0.064(3) 0.030(2) 0.007(2) 0.024(2)
N1 0.0426(18) 0.0252(16) 0.0384(17) 0.0068(14) 0.0055(14) 0.0135(14)
N2 0.0443(19) 0.0363(18) 0.0371(17) 0.0181(15) 0.0114(14) 0.0170(15)
N4 0.059(2) 0.0409(19) 0.0400(18) 0.0188(16) 0.0180(16) 0.0200(17)
N5 0.0500(19) 0.0323(17) 0.0355(17) 0.0158(14) 0.0152(15) 0.0163(15)
N6 0.064(2) 0.041(2) 0.0449(19) 0.0236(17) 0.0207(17) 0.0216(17)
O1 0.078(2) 0.0539(18) 0.0378(15) 0.0298(14) 0.0254(15) 0.0325(16)
O2 0.080(2) 0.0421(17) 0.0500(17) 0.0285(14) 0.0255(15) 0.0319(16)
C4 0.058(3) 0.043(3) 0.046(2) 0.011(2) 0.009(2) 0.017(2)
C5 0.052(3) 0.055(3) 0.048(3) 0.004(2) -0.002(2) 0.012(2)
C6 0.047(3) 0.072(3) 0.059(3) 0.024(3) 0.000(2) 0.021(2)
C7 0.054(3) 0.061(3) 0.057(3) 0.025(2) 0.003(2) 0.029(2)
C8 0.046(2) 0.040(2) 0.041(2) 0.0231(18) 0.0135(18) 0.0191(19)
N3 0.0424(18) 0.0385(18) 0.0367(17) 0.0149(15) 0.0103(14) 0.0144(15)

loop_
_atom_type_symbol
_atom_type_description
_atom_type_scat_dispersion_real
_atom_type_scat_dispersion_imag
_atom_type_scat_source
C C 0.0033 0.0016 'International Tables Vol C Tables 4.2.6.8 and 6.1.1.4'
H H 0.0000 0.0000 'International Tables Vol C Tables 4.2.6.8 and 6.1.1.4'
N N 0.0061 0.0033 'International Tables Vol C Tables 4.2.6.8 and 6.1.1.4'
O O 0.0106 0.0060 'International Tables Vol C Tables 4.2.6.8 and 6.1.1.4'
Zn Zn 0.2839 1.4301 'International Tables Vol C Tables 4.2.6.8 and 6.1.1.4'

loop_
_geom_angle_atom_site_label_1
_geom_angle_atom_site_label_2
_geom_angle_atom_site_label_3
_geom_angle
_geom_angle_site_symmetry_1
_geom_angle_site_symmetry_3
_geom_angle_publ_flag
N1 Zn1 N2 100.56(12) . 2_666 ?
N1 Zn1 O1 93.79(13) . . ?
N2 Zn1 O1 93.59(12) 2_666 . ?
N1 Zn1 N5 94.54(12) . . ?
N2 Zn1 N5 161.26(12) 2_666 . ?
O1 Zn1 N5 96.44(11) . . ?
N1 Zn1 N3 176.32(11) . 2_666 ?
N2 Zn1 N3 75.77(12) 2_666 2_666 ?
O1 Zn1 N3 86.42(12) . 2_666 ?
N5 Zn1 N3 89.08(12) . 2_666 ?
N1 Zn1 N6 91.81(13) . . ?
N2 Zn1 N6 95.12(12) 2_666 . ?
O1 Zn1 N6 168.61(12) . . ?
N5 Zn1 N6 73.22(12) . . ?
N3 Zn1 N6 88.63(12) 2_666 . ?
N2 C1 C2 109.6(4) . . ?
N2 C1 C8 118.9(3) . . ?
C2 C1 C8 131.5(4) . . ?
C1 C2 C3 104.1(4) . . ?
C1 C2 H2A 128.0 . . ?
C3 C2 H2A 128.0 . . ?
N1 C3 C2 110.5(4) . . ?
N1 C3 H3A 124.7 . . ?
C2 C3 H3A 124.7 . . ?
N4 C9 C10 106.8(4) . . ?
N4 C9 H9A 126.6 . . ?
C10 C9 H9A 126.6 . . ?
C9 C10 C11 105.1(4) . . ?
C9 C10 H10A 127.4 . . ?
C11 C10 H10A 127.4 . . ?
N5 C11 C10 109.8(4) . . ?
N5 C11 C12 116.9(3) . . ?
C10 C11 C12 133.3(4) . . ?
N6 C12 C13 122.2(4) . . ?
N6 C12 C11 115.4(3) . . ?
C13 C12 C11 122.3(4) . . ?
C12 C13 C14 118.5(5) . . ?
C12 C13 H13A 120.8 . . ?
C14 C13 H13A 120.8 . . ?
C15 C14 C13 119.5(5) . . ?
C15 C14 H14A 120.3 . . ?
C13 C14 H14A 120.3 . . ?
C14 C15 C16 119.2(5) . . ?
C14 C15 H15A 120.4 . . ?
C16 C15 H15A 120.4 . . ?
N6 C16 C15 122.9(5) . . ?
N6 C16 H16A 118.6 . . ?
C15 C16 H16A 118.6 . . ?
O1 C17 O2 127.2(3) . . ?
O1 C17 C18 116.3(3) . . ?
O2 C17 C18 116.4(3) . . ?
C22 C18 C19 120.4(3) . . ?
C22 C18 C17 119.6(3) . . ?
C19 C18 C17 120.0(3) . . ?
C18 C19 C20 122.5(3) . . ?
C18 C19 C22 119.1(3) . 2_667 ?
C20 C19 C22 118.5(3) . 2_667 ?
C21 C20 C19 121.5(4) . . ?
C21 C20 H20A 119.2 . . ?
C19 C20 H20A 119.2 . . ?
C20 C21 C24 120.4(4) . 2_667 ?
C20 C21 H21A 119.8 . . ?
C24 C21 H21A 119.8 2_667 . ?
C18 C22 C19 120.6(3) . 2_667 ?
C18 C22 C23 121.9(3) . . ?
C19 C22 C23 117.6(3) 2_667 . ?
C24 C23 C22 121.6(4) . . ?
C24 C23 H23A 119.2 . . ?
C22 C23 H23A 119.2 . . ?
C23 C24 C21 120.4(4) . 2_667 ?
C23 C24 H24A 119.8 . . ?
C21 C24 H24A 119.8 2_667 . ?
C3 N1 N2 107.8(3) . . ?
C3 N1 Zn1 126.8(3) . . ?
N2 N1 Zn1 125.2(2) . . ?
C1 N2 N1 108.0(3) . . ?
C1 N2 Zn1 117.5(3) . 2_666 ?
N1 N2 Zn1 134.2(2) . 2_666 ?
N5 N4 C9 112.4(3) . . ?
N5 N4 H4B 123.8 . . ?
C9 N4 H4B 123.8 . . ?
N4 N5 C11 105.9(3) . . ?
N4 N5 Zn1 133.5(2) . . ?
C11 N5 Zn1 119.6(3) . . ?
C12 N6 C16 117.8(4) . . ?
C12 N6 Zn1 114.4(3) . . ?
C16 N6 Zn1 127.8(3) . . ?
C17 O1 Zn1 140.8(3) . . ?
N3 C4 C5 123.0(4) . . ?
N3 C4 H4A 118.5 . . ?
C5 C4 H4A 118.5 . . ?
C6 C5 C4 118.5(4) . . ?
C6 C5 H5A 120.7 . . ?
C4 C5 H5A 120.7 . . ?
C5 C6 C7 119.6(4) . . ?
C5 C6 H6A 120.2 . . ?
C7 C6 H6A 120.2 . . ?
C8 C7 C6 119.0(4) . . ?
C8 C7 H7A 120.5 . . ?
C6 C7 H7A 120.5 . . ?
N3 C8 C7 122.7(4) . . ?
N3 C8 C1 114.5(3) . . ?
C7 C8 C1 122.8(4) . . ?
C4 N3 C8 117.2(4) . . ?
C4 N3 Zn1 129.8(3) . 2_666 ?
C8 N3 Zn1 112.8(2) . 2_666 ?

loop_
_geom_bond_atom_site_label_1
_geom_bond_atom_site_label_2
_geom_bond_distance
_geom_bond_site_symmetry_2
_geom_bond_publ_flag
Zn1 N1 2.048(3) . ?
Zn1 N2 2.072(3) 2_666 ?
Zn1 O1 2.107(3) . ?
Zn1 N5 2.129(3) . ?
Zn1 N3 2.279(3) 2_666 ?
Zn1 N6 2.316(3) . ?
C1 N2 1.340(5) . ?
C1 C2 1.374(6) . ?
C1 C8 1.472(6) . ?
C2 C3 1.380(7) . ?
C2 H2A 0.9300 . ?
C3 N1 1.322(5) . ?
C3 H3A 0.9300 . ?
C9 N4 1.337(5) . ?
C9 C10 1.384(6) . ?
C9 H9A 0.9300 . ?
C10 C11 1.397(6) . ?
C10 H10A 0.9300 . ?
C11 N5 1.348(5) . ?
C11 C12 1.466(6) . ?
C12 N6 1.340(5) . ?
C12 C13 1.374(6) . ?
C13 C14 1.381(8) . ?
C13 H13A 0.9300 . ?
C14 C15 1.356(8) . ?
C14 H14A 0.9300 . ?
C15 C16 1.358(7) . ?
C15 H15A 0.9300 . ?
C16 N6 1.341(5) . ?
C16 H16A 0.9300 . ?
C17 O1 1.237(4) . ?
C17 O2 1.249(4) . ?
C17 C18 1.520(5) . ?
C18 C22 1.396(5) . ?
C18 C19 1.407(5) . ?
C19 C20 1.428(5) . ?
C19 C22 1.429(5) 2_667 ?
C20 C21 1.347(6) . ?
C20 H20A 0.9300 . ?
C21 C24 1.405(6) 2_667 ?
C21 H21A 0.9300 . ?
C22 C19 1.429(5) 2_667 ?
C22 C23 1.432(5) . ?
C23 C24 1.356(6) . ?
C23 H23A 0.9300 . ?
C24 C21 1.405(6) 2_667 ?
C24 H24A 0.9300 . ?
N1 N2 1.353(4) . ?
N2 Zn1 2.072(3) 2_666 ?
N4 N5 1.329(4) . ?
N4 H4B 0.8600 . ?
C4 N3 1.333(5) . ?
C4 C5 1.383(6) . ?
C4 H4A 0.9300 . ?
C5 C6 1.347(7) . ?
C5 H5A 0.9300 . ?
C6 C7 1.374(6) . ?
C6 H6A 0.9300 . ?
C7 C8 1.363(6) . ?
C7 H7A 0.9300 . ?
C8 N3 1.342(5) . ?
N3 Zn1 2.279(3) 2_666 ?

loop_
_geom_torsion_atom_site_label_1
_geom_torsion_atom_site_label_2
_geom_torsion_atom_site_label_3
_geom_torsion_atom_site_label_4
_geom_torsion
_geom_torsion_site_symmetry_1
_geom_torsion_site_symmetry_2
_geom_torsion_site_symmetry_3
_geom_torsion_site_symmetry_4
_geom_torsion_publ_flag
N2 C1 C2 C3 -1.1(6) . . . . ?
C8 C1 C2 C3 -179.9(5) . . . . ?
C1 C2 C3 N1 1.0(6) . . . . ?
N4 C9 C10 C11 -0.2(5) . . . . ?
C9 C10 C11 N5 0.3(5) . . . . ?
C9 C10 C11 C12 177.6(5) . . . . ?
N5 C11 C12 N6 6.3(6) . . . . ?
C10 C11 C12 N6 -170.8(5) . . . . ?
N5 C11 C12 C13 -173.7(5) . . . . ?
C10 C11 C12 C13 9.2(8) . . . . ?
N6 C12 C13 C14 1.4(9) . . . . ?
C11 C12 C13 C14 -178.6(6) . . . . ?
C12 C13 C14 C15 0.5(11) . . . . ?
C13 C14 C15 C16 -1.4(11) . . . . ?
C14 C15 C16 N6 0.5(10) . . . . ?
O1 C17 C18 C22 -107.1(4) . . . . ?
O2 C17 C18 C22 73.4(4) . . . . ?
O1 C17 C18 C19 74.4(4) . . . . ?
O2 C17 C18 C19 -105.2(4) . . . . ?
C22 C18 C19 C20 179.9(3) . . . . ?
C17 C18 C19 C20 -1.6(5) . . . . ?
C22 C18 C19 C22 -0.8(5) . . . 2_667 ?
C17 C18 C19 C22 177.7(3) . . . 2_667 ?
C18 C19 C20 C21 177.4(4) . . . . ?
C22 C19 C20 C21 -1.9(6) 2_667 . . . ?
C19 C20 C21 C24 0.6(7) . . . 2_667 ?
C19 C18 C22 C19 0.8(5) . . . 2_667 ?
C17 C18 C22 C19 -177.7(3) . . . 2_667 ?
C19 C18 C22 C23 -177.8(3) . . . . ?
C17 C18 C22 C23 3.6(5) . . . . ?
C18 C22 C23 C24 178.3(4) . . . . ?
C19 C22 C23 C24 -0.4(5) 2_667 . . . ?
C22 C23 C24 C21 1.8(6) . . . 2_667 ?
C2 C3 N1 N2 -0.5(6) . . . . ?
C2 C3 N1 Zn1 174.2(3) . . . . ?
N2 Zn1 N1 C3 -172.9(4) 2_666 . . . ?
O1 Zn1 N1 C3 92.7(4) . . . . ?
N5 Zn1 N1 C3 -4.1(4) . . . . ?
N3 Zn1 N1 C3 -174.2(17) 2_666 . . . ?
N6 Zn1 N1 C3 -77.4(4) . . . . ?
N2 Zn1 N1 N2 0.9(4) 2_666 . . . ?
O1 Zn1 N1 N2 -93.4(3) . . . . ?
N5 Zn1 N1 N2 169.8(3) . . . . ?
N3 Zn1 N1 N2 0(2) 2_666 . . . ?
N6 Zn1 N1 N2 96.5(3) . . . . ?
C2 C1 N2 N1 0.8(5) . . . . ?
C8 C1 N2 N1 179.8(3) . . . . ?
C2 C1 N2 Zn1 -174.2(3) . . . 2_666 ?
C8 C1 N2 Zn1 4.9(5) . . . 2_666 ?
C3 N1 N2 C1 -0.2(5) . . . . ?
Zn1 N1 N2 C1 -175.0(3) . . . . ?
C3 N1 N2 Zn1 173.6(3) . . . 2_666 ?
Zn1 N1 N2 Zn1 -1.3(5) . . . 2_666 ?
C10 C9 N4 N5 0.0(5) . . . . ?
C9 N4 N5 C11 0.2(5) . . . . ?
C9 N4 N5 Zn1 -168.0(3) . . . . ?
C10 C11 N5 N4 -0.3(5) . . . . ?
C12 C11 N5 N4 -178.1(3) . . . . ?
C10 C11 N5 Zn1 169.9(3) . . . . ?
C12 C11 N5 Zn1 -7.9(5) . . . . ?
N1 Zn1 N5 N4 81.4(4) . . . . ?
N2 Zn1 N5 N4 -134.9(4) 2_666 . . . ?
O1 Zn1 N5 N4 -13.0(4) . . . . ?
N3 Zn1 N5 N4 -99.3(4) 2_666 . . . ?
N6 Zn1 N5 N4 171.9(4) . . . . ?
N1 Zn1 N5 C11 -85.5(3) . . . . ?
N2 Zn1 N5 C11 58.2(5) 2_666 . . . ?
O1 Zn1 N5 C11 -179.9(3) . . . . ?
N3 Zn1 N5 C11 93.8(3) 2_666 . . . ?
N6 Zn1 N5 C11 5.0(3) . . . . ?
C13 C12 N6 C16 -2.3(7) . . . . ?
C11 C12 N6 C16 177.7(4) . . . . ?
C13 C12 N6 Zn1 178.0(4) . . . . ?
C11 C12 N6 Zn1 -2.0(5) . . . . ?
C15 C16 N6 C12 1.3(8) . . . . ?
C15 C16 N6 Zn1 -179.0(5) . . . . ?
N1 Zn1 N6 C12 92.9(3) . . . . ?
N2 Zn1 N6 C12 -166.4(3) 2_666 . . . ?
O1 Zn1 N6 C12 -26.6(8) . . . . ?
N5 Zn1 N6 C12 -1.3(3) . . . . ?
N3 Zn1 N6 C12 -90.8(3) 2_666 . . . ?
N1 Zn1 N6 C16 -86.9(4) . . . . ?
N2 Zn1 N6 C16 13.9(4) 2_666 . . . ?
O1 Zn1 N6 C16 153.7(6) . . . . ?
N5 Zn1 N6 C16 178.9(4) . . . . ?
N3 Zn1 N6 C16 89.5(4) 2_666 . . . ?
O2 C17 O1 Zn1 4.8(7) . . . . ?
C18 C17 O1 Zn1 -174.7(3) . . . . ?
N1 Zn1 O1 C17 -90.5(4) . . . . ?
N2 Zn1 O1 C17 168.6(4) 2_666 . . . ?
N5 Zn1 O1 C17 4.5(4) . . . . ?
N3 Zn1 O1 C17 93.2(4) 2_666 . . . ?
N6 Zn1 O1 C17 28.8(9) . . . . ?
N3 C4 C5 C6 -0.6(8) . . . . ?
C4 C5 C6 C7 0.3(8) . . . . ?
C5 C6 C7 C8 -0.4(8) . . . . ?
C6 C7 C8 N3 0.8(7) . . . . ?
C6 C7 C8 C1 -179.3(4) . . . . ?
N2 C1 C8 N3 0.6(5) . . . . ?
C2 C1 C8 N3 179.4(5) . . . . ?
N2 C1 C8 C7 -179.2(4) . . . . ?
C2 C1 C8 C7 -0.5(8) . . . . ?
C5 C4 N3 C8 1.0(6) . . . . ?
C5 C4 N3 Zn1 -174.0(3) . . . 2_666 ?
C7 C8 N3 C4 -1.1(6) . . . . ?
C1 C8 N3 C4 179.0(4) . . . . ?
C7 C8 N3 Zn1 174.7(3) . . . 2_666 ?
C1 C8 N3 Zn1 -5.1(4) . . . 2_666 ?
